data_2208012
loop_
_publ_author_name
'Jeannie Bee-Jan Teh'
'Sreenivasa Rao Sagineedu'
'Hoong-Kun Fun'
'Ibrahim Abdul Razak'
'Nordin Hj Lajis'
'Johnson Stanslas'

_publ_section_title
;
 14-Deoxy-11,12-didehydro-3,19-isopropylideneandrographolide
;
_journal_coeditor_code CI6746
_journal_issue 2
_journal_name_full 'Acta Crystallographica Section E'
_journal_page_first o589
_journal_page_last o591
_journal_paper_doi 10.1107/S1600536806000699
_journal_volume 62
_journal_year 2006
_chemical_formula_iupac 'C23 H32 O4'
_chemical_formula_moiety 'C23 H32 O4'
_chemical_formula_sum 'C23 H32 O4'
_chemical_formula_weight 372.49
_chemical_name_common
;
14-Deoxy-11,12-didehydro-3,19-isopropyledineandrographolide
;
_chemical_name_systematic
;(E)-3-[2-(3,3,6a,10b-tetramethyl-8-methyleneperhydronaphtho[2,1-d][1,3]dioxin-
7-yl)vinyl]furan-2(5H)-one
;
_space_group_IT_number 19
_symmetry_cell_setting orthorhombic
_symmetry_space_group_name_Hall 'P 2ac 2ab'
_symmetry_space_group_name_H-M 'P 21 21 21'
_atom_sites_solution_hydrogens geom
_atom_sites_solution_primary direct
_atom_sites_solution_secondary difmap
_audit_creation_method SHELXL-97
_cell_angle_alpha 90.00
_cell_angle_beta 90.00
_cell_angle_gamma 90.00
_cell_formula_units_Z 4
_cell_length_a 9.1528(2)
_cell_length_b 10.3440(2)
_cell_length_c 22.0663(4)
_cell_measurement_reflns_used 7069
_cell_measurement_temperature 297(2)
_cell_measurement_theta_max 30.03
_cell_measurement_theta_min 1.85
_cell_volume 2089.16(7)
_computing_cell_refinement APEX2
_computing_data_collection 'APEX2 (Bruker, 2005)'
_computing_data_reduction 'SAINT (Bruker, 2005)'
_computing_molecular_graphics SHELXTL
_computing_publication_material 'SHELXTL and PLATON (Spek, 2003)'
_computing_structure_refinement SHELXTL
_computing_structure_solution 'SHELXTL (Sheldrick, 1998)'
_diffrn_ambient_temperature 297(2)
_diffrn_detector_area_resol_mean 8.33
_diffrn_measured_fraction_theta_full 0.999
_diffrn_measured_fraction_theta_max 0.999
_diffrn_measurement_device_type 'Bruker SMART APEX2 CCD area-detector'
_diffrn_measurement_method \w
_diffrn_radiation_monochromator graphite
_diffrn_radiation_source 'fine-focus sealed tube'
_diffrn_radiation_type MoK\a
_diffrn_radiation_wavelength 0.71073
_diffrn_reflns_av_R_equivalents 0.0336
_diffrn_reflns_av_sigmaI/netI 0.0302
_diffrn_reflns_limit_h_max 12
_diffrn_reflns_limit_h_min -12
_diffrn_reflns_limit_k_max 14
_diffrn_reflns_limit_k_min -14
_diffrn_reflns_limit_l_max 31
_diffrn_reflns_limit_l_min -31
_diffrn_reflns_number 27503
_diffrn_reflns_theta_full 30.03
_diffrn_reflns_theta_max 30.03
_diffrn_reflns_theta_min 1.85
_diffrn_standards_decay_% 0
_diffrn_standards_number 0
_exptl_absorpt_coefficient_mu 0.079
_exptl_absorpt_correction_T_max 0.9835
_exptl_absorpt_correction_T_min 0.8245
_exptl_absorpt_correction_type multi-scan
_exptl_absorpt_process_details '(SADABS; Bruker, 2005)'
_exptl_crystal_colour colourless
_exptl_crystal_density_diffrn 1.184
_exptl_crystal_density_method 'not measured'
_exptl_crystal_description rod
_exptl_crystal_F_000 808
_exptl_crystal_size_max 0.54
_exptl_crystal_size_mid 0.21
_exptl_crystal_size_min 0.21
_refine_diff_density_max 0.124
_refine_diff_density_min -0.129
_refine_ls_extinction_method none
_refine_ls_goodness_of_fit_ref 1.013
_refine_ls_hydrogen_treatment constr
_refine_ls_matrix_type full
_refine_ls_number_parameters 248
_refine_ls_number_reflns 3452
_refine_ls_number_restraints 0
_refine_ls_restrained_S_all 1.013
_refine_ls_R_factor_all 0.0816
_refine_ls_R_factor_gt 0.0431
_refine_ls_shift/su_max 0.001
_refine_ls_shift/su_mean 0.000
_refine_ls_structure_factor_coef Fsqd
_refine_ls_weighting_details 'calc w=1/[\s^2^(Fo^2^)+(0.0499P)^2^+0.0866P] where P=(Fo^2^+2Fc^2^)/3'
_refine_ls_weighting_scheme calc
_refine_ls_wR_factor_gt 0.0912
_refine_ls_wR_factor_ref 0.1066
_reflns_number_gt 2173
_reflns_number_total 3452
_reflns_threshold_expression I>2\s(I)
_cod_data_source_file ci6746.cif
_cod_data_source_block II
_cod_depositor_comments
;
The following automatic conversions were performed:
'_symmetry_cell_setting' value 'Orthorhombic' changed to 'orthorhombic'
according to '/home/saulius/struct/CIF-dictionaries/cif_core.dic'
dictionary named 'cif_core.dic' version 2.4.1 from 2010-06-29.

Automatic conversion script
Id: cif_fix_enum 1527 2010-12-29 10:47:43Z saulius 

The following automatic conversions were performed:

'_symmetry_cell_setting' value 'Orthorhombic' changed to
'orthorhombic' according to
/home/saulius/struct/CIF-dictionaries/cif_core.dic dictionary named
'cif_core.dic' version 2.4.1 from 2010-06-29.

Automatic conversion script
Id: cif_fix_values 1715 2011-07-08 13:25:40Z adriana 
;
_cod_database_code 2208012
_cod_database_fobs_code 2208012

loop_
_symmetry_equiv_pos_as_xyz
'x, y, z'
'-x+1/2, -y, z+1/2'
'-x, y+1/2, -z+1/2'
'x+1/2, -y+1/2, -z'

loop_
_atom_site_label
_atom_site_fract_x
_atom_site_fract_y
_atom_site_fract_z
_atom_site_U_iso_or_equiv
_atom_site_adp_type
_atom_site_calc_flag
_atom_site_refinement_flags
_atom_site_occupancy
_atom_site_type_symbol
O1 0.13560(16) 1.07224(14) 0.06345(6) 0.0628(4) Uani d . 1 O
O2 -0.10491(16) 1.04586(15) 0.02688(6) 0.0662(4) Uani d . 1 O
O3 0.58398(17) 0.17601(16) 0.20847(7) 0.0769(5) Uani d . 1 O
O4 0.55754(19) 0.3486(2) 0.26809(9) 0.0993(6) Uani d . 1 O
C1 0.0382(3) 1.0920(2) 0.01362(9) 0.0637(6) Uani d . 1 C
C2 -0.1101(2) 0.9179(2) 0.05082(9) 0.0590(5) Uani d . 1 C
H2A -0.0683 0.8579 0.0218 0.071 Uiso calc R 1 H
H2B -0.2109 0.8931 0.0579 0.071 Uiso calc R 1 H
C3 -0.02477(19) 0.9113(2) 0.11020(8) 0.0479(5) Uani d . 1 C
C4 -0.02656(19) 0.77660(19) 0.14203(8) 0.0476(5) Uani d . 1 C
H4 0.0091 0.7943 0.1831 0.057 Uiso calc R 1 H
C5 -0.1809(2) 0.7225(2) 0.15176(11) 0.0645(6) Uani d . 1 C
H5A -0.2449 0.7907 0.1662 0.077 Uiso calc R 1 H
H5B -0.2194 0.6907 0.1136 0.077 Uiso calc R 1 H
C6 -0.1767(2) 0.6129(2) 0.19793(11) 0.0731(7) Uani d . 1 C
H6A -0.1541 0.6483 0.2375 0.088 Uiso calc R 1 H
H6B -0.2727 0.5733 0.2002 0.088 Uiso calc R 1 H
C7 -0.0660(2) 0.5109(2) 0.18241(9) 0.0611(6) Uani d . 1 C
C8 0.0846(2) 0.56338(19) 0.16858(8) 0.0490(5) Uani d . 1 C
H8 0.1181 0.6069 0.2055 0.059 Uiso calc R 1 H
C9 0.07770(19) 0.66999(19) 0.11787(7) 0.0452(4) Uani d . 1 C
C10 0.22974(19) 0.7287(2) 0.10976(8) 0.0531(5) Uani d . 1 C
H10A 0.2686 0.7521 0.1491 0.064 Uiso calc R 1 H
H10B 0.2942 0.6643 0.0922 0.064 Uiso calc R 1 H
C11 0.2277(2) 0.8482(2) 0.06911(9) 0.0576(5) Uani d . 1 C
H11A 0.3263 0.8809 0.0642 0.069 Uiso calc R 1 H
H11B 0.1905 0.8252 0.0294 0.069 Uiso calc R 1 H
C12 0.1322(2) 0.9515(2) 0.09682(8) 0.0517(5) Uani d . 1 C
H12 0.1760 0.9708 0.1363 0.062 Uiso calc R 1 H
C13 0.1914(2) 0.4572(2) 0.15645(9) 0.0544(5) Uani d . 1 C
H13 0.1839 0.4137 0.1197 0.065 Uiso calc R 1 H
C14 0.2960(2) 0.4206(2) 0.19415(8) 0.0517(5) Uani d . 1 C
H14 0.3107 0.4707 0.2286 0.062 Uiso calc R 1 H
C15 0.38948(19) 0.3085(2) 0.18619(8) 0.0487(5) Uani d . 1 C
C16 0.3841(2) 0.2107(2) 0.14811(9) 0.0576(5) Uani d . 1 C
H16 0.3126 0.1997 0.1186 0.069 Uiso calc R 1 H
C17 0.5067(2) 0.1209(2) 0.15851(11) 0.0720(6) Uani d . 1 C
H17A 0.4713 0.0351 0.1684 0.086 Uiso calc R 1 H
H17B 0.5688 0.1154 0.1230 0.086 Uiso calc R 1 H
C18 0.5145(2) 0.2856(2) 0.22602(11) 0.0626(6) Uani d . 1 C
C19 0.0950(3) 1.0332(3) -0.04483(9) 0.0836(8) Uani d . 1 C
H19A 0.0983 0.9408 -0.0409 0.125 Uiso calc R 1 H
H19B 0.1914 1.0655 -0.0529 0.125 Uiso calc R 1 H
H19C 0.0311 1.0561 -0.0776 0.125 Uiso calc R 1 H
C20 0.0237(3) 1.2375(3) 0.00872(13) 0.0881(8) Uani d . 1 C
H20A -0.0170 1.2711 0.0456 0.132 Uiso calc R 1 H
H20B -0.0393 1.2586 -0.0246 0.132 Uiso calc R 1 H
H20C 0.1184 1.2750 0.0021 0.132 Uiso calc R 1 H
C21 -0.0916(3) 1.0115(2) 0.15365(10) 0.0698(6) Uani d . 1 C
H21A -0.0770 1.0968 0.1376 0.105 Uiso calc R 1 H
H21B -0.0452 1.0049 0.1925 0.105 Uiso calc R 1 H
H21C -0.1944 0.9953 0.1579 0.105 Uiso calc R 1 H
C22 0.0279(2) 0.6070(2) 0.05805(8) 0.0568(5) Uani d . 1 C
H22A 0.0128 0.6729 0.0280 0.085 Uiso calc R 1 H
H22B -0.0617 0.5609 0.0646 0.085 Uiso calc R 1 H
H22C 0.1017 0.5480 0.0442 0.085 Uiso calc R 1 H
C23 -0.0983(3) 0.3865(3) 0.18327(13) 0.0845(8) Uani d . 1 C
H23A -0.1920 0.3597 0.1937 0.101 Uiso calc R 1 H
H23B -0.0274 0.3256 0.1734 0.101 Uiso calc R 1 H

loop_
_atom_site_aniso_label
_atom_site_aniso_U_11
_atom_site_aniso_U_22
_atom_site_aniso_U_33
_atom_site_aniso_U_12
_atom_site_aniso_U_13
_atom_site_aniso_U_23
O1 0.0777(9) 0.0520(9) 0.0589(7) -0.0050(8) -0.0153(7) 0.0082(8)
O2 0.0710(9) 0.0627(10) 0.0650(8) 0.0142(9) -0.0138(7) 0.0073(8)
O3 0.0659(9) 0.0713(11) 0.0935(10) 0.0222(9) -0.0172(8) 0.0030(10)
O4 0.0944(12) 0.1037(15) 0.0998(12) 0.0255(12) -0.0441(11) -0.0213(12)
C1 0.0788(14) 0.0597(15) 0.0525(10) 0.0114(13) -0.0078(10) 0.0076(11)
C2 0.0595(11) 0.0560(14) 0.0615(11) 0.0092(12) -0.0137(9) 0.0027(11)
C3 0.0532(10) 0.0468(12) 0.0436(8) 0.0086(10) -0.0037(8) -0.0042(9)
C4 0.0488(9) 0.0484(12) 0.0457(9) 0.0070(10) -0.0015(8) -0.0042(9)
C5 0.0505(10) 0.0598(15) 0.0833(14) 0.0113(11) 0.0113(10) 0.0011(13)
C6 0.0611(12) 0.0641(15) 0.0941(15) 0.0032(13) 0.0236(12) 0.0094(14)
C7 0.0638(12) 0.0563(14) 0.0633(12) 0.0009(12) 0.0030(10) 0.0064(11)
C8 0.0545(10) 0.0456(12) 0.0471(9) 0.0081(10) -0.0043(8) -0.0008(9)
C9 0.0443(9) 0.0473(12) 0.0441(8) 0.0057(9) -0.0041(7) -0.0038(9)
C10 0.0453(9) 0.0591(13) 0.0548(10) 0.0071(10) -0.0037(8) 0.0009(11)
C11 0.0490(10) 0.0628(14) 0.0609(10) 0.0020(11) 0.0027(9) 0.0062(11)
C12 0.0628(11) 0.0475(12) 0.0447(9) 0.0001(11) -0.0118(8) 0.0012(9)
C13 0.0616(11) 0.0513(13) 0.0503(9) 0.0096(11) -0.0041(9) -0.0034(10)
C14 0.0535(10) 0.0529(13) 0.0487(9) 0.0029(11) -0.0013(8) 0.0000(10)
C15 0.0453(9) 0.0513(12) 0.0497(9) 0.0009(10) 0.0021(8) 0.0102(10)
C16 0.0562(11) 0.0555(13) 0.0611(11) 0.0043(12) -0.0025(9) 0.0074(12)
C17 0.0744(13) 0.0588(14) 0.0827(14) 0.0143(13) -0.0075(12) 0.0036(14)
C18 0.0552(11) 0.0613(15) 0.0712(13) 0.0067(13) -0.0104(11) 0.0072(13)
C19 0.1032(18) 0.0931(19) 0.0545(11) 0.0179(18) -0.0018(12) 0.0086(13)
C20 0.122(2) 0.0637(16) 0.0787(15) 0.0091(18) -0.0170(15) 0.0151(14)
C21 0.0923(16) 0.0533(14) 0.0637(12) 0.0194(14) 0.0070(12) -0.0063(11)
C22 0.0665(12) 0.0518(13) 0.0520(10) 0.0102(12) -0.0092(9) -0.0079(10)
C23 0.0786(16) 0.0621(16) 0.1129(19) -0.0042(15) 0.0097(15) 0.0039(16)

loop_
_atom_type_symbol
_atom_type_description
_atom_type_scat_dispersion_real
_atom_type_scat_dispersion_imag
_atom_type_scat_source
C C 0.0033 0.0000 'International Tables Vol C Tables 4.2.6.8 and 6.1.1.4'
H H 0.0000 0.0000 'International Tables Vol C Tables 4.2.6.8 and 6.1.1.4'
O O 0.0106 0.0000 'International Tables Vol C Tables 4.2.6.8 and 6.1.1.4'

loop_
_geom_angle_atom_site_label_1
_geom_angle_atom_site_label_2
_geom_angle_atom_site_label_3
_geom_angle
C1 O1 C12 120.01(16)
C1 O2 C2 114.69(16)
C18 O3 C17 108.78(17)
O2 C1 O1 111.56(16)
O2 C1 C20 105.5(2)
O1 C1 C20 104.5(2)
O2 C1 C19 110.8(2)
O1 C1 C19 112.48(18)
C20 C1 C19 111.6(2)
O2 C2 C3 110.03(17)
O2 C2 H2A 109.7
C3 C2 H2A 109.7
O2 C2 H2B 109.7
C3 C2 H2B 109.7
H2A C2 H2B 108.2
C12 C3 C2 107.67(15)
C12 C3 C21 108.16(18)
C2 C3 C21 107.53(16)
C12 C3 C4 109.91(15)
C2 C3 C4 114.89(16)
C21 C3 C4 108.47(15)
C5 C4 C9 110.79(17)
C5 C4 C3 113.46(15)
C9 C4 C3 118.24(15)
C5 C4 H4 104.2
C9 C4 H4 104.2
C3 C4 H4 104.2
C6 C5 C4 109.97(17)
C6 C5 H5A 109.7
C4 C5 H5A 109.7
C6 C5 H5B 109.7
C4 C5 H5B 109.7
H5A C5 H5B 108.2
C7 C6 C5 112.75(18)
C7 C6 H6A 109.0
C5 C6 H6A 109.0
C7 C6 H6B 109.0
C5 C6 H6B 109.0
H6A C6 H6B 107.8
C23 C7 C6 122.0(2)
C23 C7 C8 123.8(2)
C6 C7 C8 114.14(19)
C13 C8 C7 111.64(17)
C13 C8 C9 114.47(15)
C7 C8 C9 111.01(14)
C13 C8 H8 106.4
C7 C8 H8 106.4
C9 C8 H8 106.4
C10 C9 C22 109.67(15)
C10 C9 C4 108.52(15)
C22 C9 C4 114.38(15)
C10 C9 C8 108.97(14)
C22 C9 C8 108.97(16)
C4 C9 C8 106.16(14)
C11 C10 C9 112.26(15)
C11 C10 H10A 109.2
C9 C10 H10A 109.2
C11 C10 H10B 109.2
C9 C10 H10B 109.2
H10A C10 H10B 107.9
C12 C11 C10 110.01(15)
C12 C11 H11A 109.7
C10 C11 H11A 109.7
C12 C11 H11B 109.7
C10 C11 H11B 109.7
H11A C11 H11B 108.2
O1 C12 C11 113.06(15)
O1 C12 C3 110.69(16)
C11 C12 C3 115.50(17)
O1 C12 H12 105.6
C11 C12 H12 105.6
C3 C12 H12 105.6
C14 C13 C8 124.81(18)
C14 C13 H13 117.6
C8 C13 H13 117.6
C13 C14 C15 125.37(18)
C13 C14 H14 117.3
C15 C14 H14 117.3
C16 C15 C14 132.00(17)
C16 C15 C18 106.77(19)
C14 C15 C18 121.20(19)
C15 C16 C17 110.86(18)
C15 C16 H16 124.6
C17 C16 H16 124.6
O3 C17 C16 104.22(18)
O3 C17 H17A 110.9
C16 C17 H17A 110.9
O3 C17 H17B 110.9
C16 C17 H17B 110.9
H17A C17 H17B 108.9
O4 C18 O3 121.4(2)
O4 C18 C15 129.3(2)
O3 C18 C15 109.3(2)
C1 C19 H19A 109.5
C1 C19 H19B 109.5
H19A C19 H19B 109.5
C1 C19 H19C 109.5
H19A C19 H19C 109.5
H19B C19 H19C 109.5
C1 C20 H20A 109.5
C1 C20 H20B 109.5
H20A C20 H20B 109.5
C1 C20 H20C 109.5
H20A C20 H20C 109.5
H20B C20 H20C 109.5
C3 C21 H21A 109.5
C3 C21 H21B 109.5
H21A C21 H21B 109.5
C3 C21 H21C 109.5
H21A C21 H21C 109.5
H21B C21 H21C 109.5
C9 C22 H22A 109.5
C9 C22 H22B 109.5
H22A C22 H22B 109.5
C9 C22 H22C 109.5
H22A C22 H22C 109.5
H22B C22 H22C 109.5
C7 C23 H23A 120.0
C7 C23 H23B 120.0
H23A C23 H23B 120.0

loop_
_geom_bond_atom_site_label_1
_geom_bond_atom_site_label_2
_geom_bond_distance
O1 C1 1.430(2)
O1 C12 1.450(2)
O2 C1 1.424(3)
O2 C2 1.426(3)
O3 C18 1.356(3)
O3 C17 1.428(3)
O4 C18 1.201(3)
C1 C20 1.515(4)
C1 C19 1.518(3)
C2 C3 1.527(2)
C2 H2A 0.97
C2 H2B 0.97
C3 C12 1.525(3)
C3 C21 1.539(3)
C3 C4 1.560(3)
C4 C5 1.535(3)
C4 C9 1.553(3)
C4 H4 0.98
C5 C6 1.525(3)
C5 H5A 0.97
C5 H5B 0.97
C6 C7 1.502(3)
C6 H6A 0.97
C6 H6B 0.97
C7 C23 1.321(3)
C7 C8 1.513(3)
C8 C13 1.495(3)
C8 C9 1.572(3)
C8 H8 0.98
C9 C10 1.529(3)
C9 C22 1.541(2)
C10 C11 1.527(3)
C10 H10A 0.97
C10 H10B 0.97
C11 C12 1.510(3)
C11 H11A 0.97
C11 H11B 0.97
C12 H12 0.98
C13 C14 1.323(3)
C13 H13 0.93
C14 C15 1.452(3)
C14 H14 0.93
C15 C16 1.316(3)
C15 C18 1.462(3)
C16 C17 1.475(3)
C16 H16 0.93
C17 H17A 0.97
C17 H17B 0.97
C19 H19A 0.96
C19 H19B 0.96
C19 H19C 0.96
C20 H20A 0.96
C20 H20B 0.96
C20 H20C 0.96
C21 H21A 0.96
C21 H21B 0.96
C21 H21C 0.96
C22 H22A 0.96
C22 H22B 0.96
C22 H22C 0.96
C23 H23A 0.93
C23 H23B 0.93

loop_
_geom_hbond_atom_site_label_D
_geom_hbond_atom_site_label_H
_geom_hbond_atom_site_label_A
_geom_hbond_site_symmetry_A
_geom_hbond_distance_DH
_geom_hbond_distance_HA
_geom_hbond_distance_DA
_geom_hbond_angle_DHA
_geom_hbond_publ_flag
C16 H16 O1 1_545 0.93 2.42 3.273(2) 153 y
C17 H17A O4 3_645 0.97 2.40 3.302(3) 155 y

loop_
_geom_torsion_atom_site_label_1
_geom_torsion_atom_site_label_2
_geom_torsion_atom_site_label_3
_geom_torsion_atom_site_label_4
_geom_torsion
C2 O2 C1 O1 -49.4(2)
C2 O2 C1 C20 -162.33(17)
C2 O2 C1 C19 76.8(2)
C12 O1 C1 O2 42.2(2)
C12 O1 C1 C20 155.79(19)
C12 O1 C1 C19 -83.0(2)
C1 O2 C2 C3 60.4(2)
O2 C2 C3 C12 -59.1(2)
O2 C2 C3 C21 57.3(2)
O2 C2 C3 C4 178.12(15)
C12 C3 C4 C5 -174.50(17)
C2 C3 C4 C5 -52.9(2)
C21 C3 C4 C5 67.4(2)
C12 C3 C4 C9 -42.3(2)
C2 C3 C4 C9 79.3(2)
C21 C3 C4 C9 -160.32(16)
C9 C4 C5 C6 60.3(2)
C3 C4 C5 C6 -163.94(16)
C4 C5 C6 C7 -52.4(3)
C5 C6 C7 C23 -132.1(3)
C5 C6 C7 C8 50.4(3)
C23 C7 C8 C13 -0.3(3)
C6 C7 C8 C13 177.24(17)
C23 C7 C8 C9 128.7(2)
C6 C7 C8 C9 -53.7(2)
C5 C4 C9 C10 -179.34(16)
C3 C4 C9 C10 47.3(2)
C5 C4 C9 C22 57.9(2)
C3 C4 C9 C22 -75.5(2)
C5 C4 C9 C8 -62.33(19)
C3 C4 C9 C8 164.26(14)
C13 C8 C9 C10 -57.7(2)
C7 C8 C9 C10 174.76(17)
C13 C8 C9 C22 61.9(2)
C7 C8 C9 C22 -65.6(2)
C13 C8 C9 C4 -174.45(15)
C7 C8 C9 C4 58.06(19)
C22 C9 C10 C11 70.4(2)
C4 C9 C10 C11 -55.19(19)
C8 C9 C10 C11 -170.38(15)
C9 C10 C11 C12 60.9(2)
C1 O1 C12 C11 86.7(2)
C1 O1 C12 C3 -44.6(2)
C10 C11 C12 O1 174.73(15)
C10 C11 C12 C3 -56.3(2)
C2 C3 C12 O1 50.2(2)
C21 C3 C12 O1 -65.74(18)
C4 C3 C12 O1 176.00(13)
C2 C3 C12 C11 -79.9(2)
C21 C3 C12 C11 164.17(17)
C4 C3 C12 C11 45.9(2)
C7 C8 C13 C14 -106.7(2)
C9 C8 C13 C14 126.2(2)
C8 C13 C14 C15 172.48(18)
C13 C14 C15 C16 -10.6(3)
C13 C14 C15 C18 171.7(2)
C14 C15 C16 C17 179.8(2)
C18 C15 C16 C17 -2.3(2)
C18 O3 C17 C16 0.4(2)
C15 C16 C17 O3 1.2(2)
C17 O3 C18 O4 178.8(2)
C17 O3 C18 C15 -1.7(2)
C16 C15 C18 O4 -178.1(3)
C14 C15 C18 O4 0.1(3)
C16 C15 C18 O3 2.5(2)
C14 C15 C18 O3 -179.28(17)

loop_
_cod_related_entry_id
_cod_related_entry_database
_cod_related_entry_code
1 ChemSpider 21179806
